data_2211211
loop_
_publ_author_name
'Li, Yi-Tao'
'Li, Juan'

_publ_section_title
;Diethyl
 2,6-diisopropyl-4,8-dioxoperhydro-2,3a,4a,6,7a,8a-hexaazacyclopenta[<i>def</i>]fluorene-8b,8c-dicarboxylate
;
_journal_coeditor_code SJ2144
_journal_issue 11
_journal_name_full 'Acta Crystallographica Section E'
_journal_page_first o5144
_journal_page_last o5145
_journal_paper_doi 10.1107/S1600536806042644
_journal_volume 62
_journal_year 2006
_chemical_formula_iupac 'C20 H32 N6 O6'
_chemical_formula_moiety 'C20 H32 N6 O6'
_chemical_formula_sum 'C20 H32 N6 O6'
_chemical_formula_weight 452.52
_chemical_name_systematic
;
Diethyl
2,6-diisopropyl-4,8-dioxoperhydro-2,3a,4a,6,7a,8a-
hexaazacyclopenta[def]fluorene-8b,8c-dicarboxylate
;
_space_group_IT_number 14
_symmetry_cell_setting monoclinic
_symmetry_space_group_name_Hall '-P 2yn'
_symmetry_space_group_name_H-M 'P 1 21/n 1'
_atom_sites_solution_hydrogens geom
_atom_sites_solution_primary direct
_atom_sites_solution_secondary difmap
_audit_creation_method SHELXL-97
_cell_angle_alpha 90.00
_cell_angle_beta 96.621(2)
_cell_angle_gamma 90.00
_cell_formula_units_Z 4
_cell_length_a 11.4577(15)
_cell_length_b 9.2015(13)
_cell_length_c 21.164(3)
_cell_measurement_reflns_used 4685
_cell_measurement_temperature 292(2)
_cell_measurement_theta_max 24.81
_cell_measurement_theta_min 2.42
_cell_volume 2216.4(5)
_computing_cell_refinement 'SAINT (Bruker, 2000)'
_computing_data_collection 'SMART (Bruker, 2000)'
_computing_data_reduction SAINT
_computing_molecular_graphics 'SHELXTL (Bruker, 2000)'
_computing_publication_material SHELXTL
_computing_structure_refinement 'SHELXL97 (Sheldrick, 1997)'
_computing_structure_solution 'SHELXS97 (Sheldrick, 1997)'
_diffrn_ambient_temperature 292(2)
_diffrn_measured_fraction_theta_full 0.994
_diffrn_measured_fraction_theta_max 0.994
_diffrn_measurement_device_type 'Bruker SMART APEX CCD area-detector'
_diffrn_measurement_method '\f and \w'
_diffrn_radiation_monochromator graphite
_diffrn_radiation_source 'fine-focus sealed tube'
_diffrn_radiation_type MoK\a
_diffrn_radiation_wavelength 0.71073
_diffrn_reflns_av_R_equivalents 0.0211
_diffrn_reflns_av_sigmaI/netI 0.0257
_diffrn_reflns_limit_h_max 13
_diffrn_reflns_limit_h_min -13
_diffrn_reflns_limit_k_max 10
_diffrn_reflns_limit_k_min -7
_diffrn_reflns_limit_l_max 25
_diffrn_reflns_limit_l_min -23
_diffrn_reflns_number 10681
_diffrn_reflns_theta_full 25.00
_diffrn_reflns_theta_max 25.00
_diffrn_reflns_theta_min 2.42
_diffrn_standards_number 0
_exptl_absorpt_coefficient_mu 0.102
_exptl_absorpt_correction_type none
_exptl_crystal_colour colorless
_exptl_crystal_density_diffrn 1.356
_exptl_crystal_density_method 'not measured'
_exptl_crystal_description block
_exptl_crystal_F_000 968
_exptl_crystal_size_max 0.30
_exptl_crystal_size_mid 0.20
_exptl_crystal_size_min 0.10
_refine_diff_density_max 0.625
_refine_diff_density_min -0.310
_refine_ls_extinction_method none
_refine_ls_goodness_of_fit_ref 1.028
_refine_ls_hydrogen_treatment constr
_refine_ls_matrix_type full
_refine_ls_number_parameters 323
_refine_ls_number_reflns 3883
_refine_ls_number_restraints 6
_refine_ls_restrained_S_all 1.043
_refine_ls_R_factor_all 0.0785
_refine_ls_R_factor_gt 0.0635
_refine_ls_shift/su_max 0.010
_refine_ls_shift/su_mean 0.001
_refine_ls_structure_factor_coef Fsqd
_refine_ls_weighting_details 'calc w=1/[\s^2^(Fo^2^)+(0.1136P)^2^+0.6272P] where P=(Fo^2^+2Fc^2^)/3'
_refine_ls_weighting_scheme calc
_refine_ls_wR_factor_gt 0.1799
_refine_ls_wR_factor_ref 0.1973
_reflns_number_gt 2920
_reflns_number_total 3883
_reflns_threshold_expression I>2\s(I)
_cod_data_source_file sj2144.cif
_cod_data_source_block I
_cod_original_sg_symbol_H-M 'P 21/n'
_cod_database_code 2211211
_cod_database_fobs_code 2211211

loop_
_symmetry_equiv_pos_as_xyz
'x, y, z'
'-x+1/2, y+1/2, -z+1/2'
'-x, -y, -z'
'x-1/2, -y-1/2, z-1/2'

loop_
_atom_site_type_symbol
_atom_site_label
_atom_site_fract_x
_atom_site_fract_y
_atom_site_fract_z
_atom_site_U_iso_or_equiv
_atom_site_adp_type
_atom_site_calc_flag
_atom_site_refinement_flags
_atom_site_occupancy
_atom_site_disorder_assembly
_atom_site_disorder_group
C C1 0.6073(3) 0.8703(5) 0.1107(2) 0.1155(13) Uani d . 1 . .
H H1A 0.6056 0.9741 0.1152 0.173 Uiso calc R 1 . .
H H1B 0.6021 0.8457 0.0663 0.173 Uiso calc R 1 . .
H H1C 0.6794 0.8331 0.1322 0.173 Uiso calc R 1 . .
C C2 0.3910(3) 0.8675(6) 0.10168(18) 0.1161(13) Uani d . 1 . .
H H2A 0.3220 0.8195 0.1130 0.174 Uiso calc R 1 . .
H H2B 0.3960 0.8544 0.0571 0.174 Uiso calc R 1 . .
H H2C 0.3865 0.9694 0.1109 0.174 Uiso calc R 1 . .
C C3 0.5010(3) 0.8019(4) 0.14032(17) 0.0886(9) Uani d . 1 . .
H H3 0.5013 0.6961 0.1349 0.106 Uiso calc R 1 . .
C C4 0.4031(2) 0.8055(3) 0.23705(15) 0.0736(7) Uani d . 1 . .
H H4A 0.3340 0.8293 0.2080 0.088 Uiso calc R 1 . .
H H4B 0.4031 0.8676 0.2741 0.088 Uiso calc R 1 . .
C C5 0.6105(2) 0.7840(3) 0.24423(16) 0.0759(8) Uani d . 1 . .
H H5A 0.6247 0.8433 0.2822 0.091 Uiso calc R 1 . .
H H5B 0.6773 0.7957 0.2204 0.091 Uiso calc R 1 . .
C C6 0.33226(18) 0.5467(3) 0.22114(12) 0.0595(6) Uani d . 1 B .
C C7 0.63975(18) 0.5165(3) 0.22799(12) 0.0606(6) Uani d . 1 B .
C C8 0.49889(18) 0.5923(3) 0.29224(12) 0.0583(6) Uani d . 1 . .
C C9 0.5107(2) 0.6420(3) 0.36224(13) 0.0715(7) Uani d . 1 . .
C C10 0.6286(4) 0.6224(6) 0.46011(17) 0.1132(13) Uani d D 1 . .
H H10A 0.5552 0.6453 0.4766 0.136 Uiso calc PR 0.579(7) A 1
H H10B 0.6818 0.7041 0.4681 0.136 Uiso calc PR 0.579(7) A 1
H H10C 0.6901 0.5620 0.4788 0.136 Uiso d PR 0.421(7) A 2
H H10D 0.5575 0.6007 0.4786 0.136 Uiso d PR 0.421(7) A 2
C C11 0.6809(12) 0.4892(12) 0.4900(5) 0.199(4) Uani d PD 0.579(7) A 1
H H11A 0.6215 0.4349 0.5082 0.299 Uiso calc PR 0.579(7) A 1
H H11B 0.7424 0.5150 0.5228 0.299 Uiso calc PR 0.579(7) A 1
H H11C 0.7128 0.4311 0.4584 0.299 Uiso calc PR 0.579(7) A 1
C C11' 0.6529(15) 0.7776(12) 0.4806(7) 0.199(4) Uani d PD 0.421(7) A 2
H H11D 0.7361 0.7946 0.4855 0.299 Uiso calc PR 0.421(7) A 2
H H11E 0.6226 0.7947 0.5204 0.299 Uiso calc PR 0.421(7) A 2
H H11F 0.6154 0.8423 0.4489 0.299 Uiso calc PR 0.421(7) A 2
C C12 0.48730(18) 0.4253(3) 0.28070(11) 0.0569(6) Uani d . 1 B .
C C13 0.4805(2) 0.3345(3) 0.34084(13) 0.0699(7) Uani d D 1 . .
C C14 0.5209(7) 0.1052(9) 0.3912(4) 0.108(2) Uani d PD 0.684(9) B 1
H H14A 0.4490 0.1257 0.4097 0.129 Uiso calc PR 0.684(9) B 1
H H14B 0.5159 0.0073 0.3740 0.129 Uiso calc PR 0.684(9) B 1
C C15 0.6199(8) 0.1173(17) 0.4387(5) 0.199(6) Uani d PD 0.684(9) B 1
H H15A 0.6896 0.0872 0.4211 0.299 Uiso calc PR 0.684(9) B 1
H H15B 0.6082 0.0563 0.4742 0.299 Uiso calc PR 0.684(9) B 1
H H15C 0.6284 0.2164 0.4526 0.299 Uiso calc PR 0.684(9) B 1
O O6 0.5357(5) 0.2084(5) 0.3414(4) 0.0824(15) Uani d PD 0.684(9) B 1
C C14' 0.573(3) 0.172(2) 0.4103(8) 0.152(9) Uani d PD 0.316(9) B 2
H H14C 0.4998 0.1939 0.4269 0.182 Uiso calc PR 0.316(9) B 2
H H14D 0.6364 0.2073 0.4409 0.182 Uiso calc PR 0.316(9) B 2
C C15' 0.584(2) 0.012(2) 0.4049(12) 0.199(6) Uani d PD 0.316(9) B 2
H H15D 0.6256 -0.0113 0.3692 0.299 Uiso calc PR 0.316(9) B 2
H H15E 0.5076 -0.0313 0.3990 0.299 Uiso calc PR 0.316(9) B 2
H H15F 0.6272 -0.0260 0.4431 0.299 Uiso calc PR 0.316(9) B 2
O O6' 0.5765(9) 0.2524(14) 0.3503(9) 0.091(4) Uani d PD 0.316(9) B 2
C C16 0.3639(2) 0.2820(3) 0.19963(12) 0.0656(7) Uani d . 1 B .
H H16A 0.3600 0.1965 0.2261 0.079 Uiso calc R 1 . .
H H16B 0.2908 0.2882 0.1717 0.079 Uiso calc R 1 . .
C C17 0.5701(2) 0.2635(3) 0.20300(13) 0.0673(7) Uani d . 1 B .
H H17A 0.6347 0.2601 0.1772 0.081 Uiso calc R 1 . .
H H17B 0.5734 0.1758 0.2286 0.081 Uiso calc R 1 . .
C C18 0.4553(3) 0.3631(3) 0.10532(13) 0.0736(7) Uani d . 1 B .
H H18 0.4625 0.4640 0.1201 0.088 Uiso calc R 1 . .
C C19 0.5560(3) 0.3291(5) 0.06708(16) 0.1059(11) Uani d . 1 . .
H H19A 0.6291 0.3545 0.0914 0.159 Uiso calc R 1 . .
H H19B 0.5469 0.3842 0.0283 0.159 Uiso calc R 1 . .
H H19C 0.5558 0.2273 0.0573 0.159 Uiso calc R 1 . .
C C20 0.3403(3) 0.3453(5) 0.06353(16) 0.1051(11) Uani d . 1 . .
H H20A 0.3300 0.2452 0.0514 0.158 Uiso calc R 1 . .
H H20B 0.3408 0.4043 0.0262 0.158 Uiso calc R 1 . .
H H20C 0.2768 0.3752 0.0865 0.158 Uiso calc R 1 . .
N N1 0.50701(18) 0.8369(3) 0.20629(12) 0.0790(7) Uani d . 1 . .
N N2 0.39475(15) 0.6520(2) 0.25720(10) 0.0596(5) Uani d . 1 . .
N N3 0.60335(15) 0.6303(2) 0.26333(10) 0.0614(5) Uani d . 1 . .
N N4 0.37556(15) 0.4119(2) 0.24068(9) 0.0577(5) Uani d . 1 . .
N N5 0.58585(15) 0.3908(2) 0.24580(9) 0.0595(5) Uani d . 1 . .
N N6 0.46019(18) 0.2653(2) 0.16136(10) 0.0651(6) Uani d . 1 . .
O O1 0.24938(14) 0.5685(2) 0.18158(9) 0.0754(5) Uani d . 1 . .
O O2 0.71177(14) 0.5239(2) 0.19057(10) 0.0777(6) Uani d . 1 . .
O O3 0.4415(2) 0.7187(3) 0.38417(11) 0.0983(7) Uani d . 1 . .
O O4 0.60861(18) 0.5906(3) 0.39258(9) 0.0881(6) Uani d . 1 A .
O O5 0.4165(2) 0.3683(3) 0.37911(10) 0.0911(6) Uani d . 1 B .

loop_
_atom_site_aniso_label
_atom_site_aniso_U_11
_atom_site_aniso_U_22
_atom_site_aniso_U_33
_atom_site_aniso_U_12
_atom_site_aniso_U_13
_atom_site_aniso_U_23
C1 0.091(2) 0.154(4) 0.106(3) -0.002(2) 0.032(2) 0.010(3)
C2 0.083(2) 0.173(4) 0.089(2) 0.010(2) -0.0016(18) -0.005(2)
C3 0.0761(18) 0.082(2) 0.109(2) 0.0035(15) 0.0133(17) -0.0172(18)
C4 0.0525(14) 0.0733(17) 0.0963(19) 0.0087(12) 0.0141(13) 0.0081(15)
C5 0.0494(13) 0.0752(18) 0.104(2) -0.0060(12) 0.0117(13) 0.0076(15)
C6 0.0364(11) 0.0729(16) 0.0708(14) 0.0020(10) 0.0131(10) 0.0013(12)
C7 0.0354(11) 0.0724(16) 0.0742(14) 0.0033(10) 0.0076(10) 0.0093(12)
C8 0.0413(11) 0.0659(15) 0.0682(14) 0.0000(10) 0.0080(10) -0.0010(11)
C9 0.0605(15) 0.0773(17) 0.0768(17) -0.0068(13) 0.0078(13) -0.0100(14)
C10 0.123(3) 0.139(3) 0.074(2) -0.011(3) -0.008(2) -0.011(2)
C11 0.195(9) 0.265(12) 0.133(6) 0.012(9) -0.002(6) -0.033(8)
C11' 0.195(9) 0.265(12) 0.133(6) 0.012(9) -0.002(6) -0.033(8)
C12 0.0445(11) 0.0662(15) 0.0608(13) 0.0012(10) 0.0101(10) -0.0007(11)
C13 0.0697(16) 0.0774(18) 0.0634(15) -0.0040(14) 0.0114(12) 0.0032(13)
C14 0.133(5) 0.095(5) 0.089(4) 0.001(4) -0.019(3) 0.015(3)
C15 0.151(8) 0.281(17) 0.157(9) -0.025(8) -0.016(6) 0.062(9)
O6 0.092(3) 0.072(3) 0.082(2) 0.006(2) 0.007(3) 0.022(2)
C14' 0.23(3) 0.133(16) 0.084(11) 0.049(16) -0.024(12) 0.052(11)
C15' 0.151(8) 0.281(17) 0.157(9) -0.025(8) -0.016(6) 0.062(9)
O6' 0.100(8) 0.070(6) 0.107(8) 0.017(6) 0.028(7) 0.029(6)
C16 0.0595(14) 0.0669(16) 0.0714(15) -0.0112(11) 0.0120(12) 0.0003(12)
C17 0.0630(14) 0.0660(16) 0.0750(15) 0.0091(12) 0.0173(12) -0.0001(13)
C18 0.0850(18) 0.0677(16) 0.0699(15) -0.0049(13) 0.0168(14) 0.0013(13)
C19 0.115(3) 0.127(3) 0.083(2) 0.001(2) 0.0387(19) 0.010(2)
C20 0.107(3) 0.130(3) 0.0764(19) -0.010(2) 0.0014(18) 0.012(2)
N1 0.0571(12) 0.0857(16) 0.0953(17) 0.0028(11) 0.0134(11) 0.0140(13)
N2 0.0404(9) 0.0639(12) 0.0749(12) 0.0039(8) 0.0087(8) -0.0010(10)
N3 0.0405(9) 0.0667(13) 0.0774(13) -0.0001(8) 0.0090(9) 0.0030(10)
N4 0.0428(9) 0.0659(12) 0.0651(11) -0.0030(8) 0.0089(8) 0.0004(9)
N5 0.0436(9) 0.0680(13) 0.0679(12) 0.0055(8) 0.0110(8) 0.0008(10)
N6 0.0674(12) 0.0627(13) 0.0668(12) -0.0035(10) 0.0151(10) -0.0021(10)
O1 0.0454(9) 0.0889(13) 0.0899(12) 0.0044(8) -0.0014(9) 0.0017(10)
O2 0.0498(9) 0.0884(13) 0.0997(13) 0.0076(8) 0.0286(9) 0.0099(11)
O3 0.0982(15) 0.1089(17) 0.0901(14) 0.0148(13) 0.0204(12) -0.0255(13)
O4 0.0753(12) 0.1164(17) 0.0695(11) 0.0006(11) -0.0046(10) -0.0079(11)
O5 0.1038(15) 0.0980(15) 0.0773(12) -0.0060(12) 0.0355(12) 0.0057(11)

loop_
_atom_type_symbol
_atom_type_description
_atom_type_scat_dispersion_real
_atom_type_scat_dispersion_imag
_atom_type_scat_source
C C 0.0033 0.0016 'International Tables Vol C Tables 4.2.6.8 and 6.1.1.4'
H H 0.0000 0.0000 'International Tables Vol C Tables 4.2.6.8 and 6.1.1.4'
N N 0.0061 0.0033 'International Tables Vol C Tables 4.2.6.8 and 6.1.1.4'
O O 0.0106 0.0060 'International Tables Vol C Tables 4.2.6.8 and 6.1.1.4'

loop_
_geom_angle_atom_site_label_1
_geom_angle_atom_site_label_2
_geom_angle_atom_site_label_3
_geom_angle
C3 C1 H1A 109.5
C3 C1 H1B 109.5
H1A C1 H1B 109.5
C3 C1 H1C 109.5
H1A C1 H1C 109.5
H1B C1 H1C 109.5
C3 C2 H2A 109.5
C3 C2 H2B 109.5
H2A C2 H2B 109.5
C3 C2 H2C 109.5
H2A C2 H2C 109.5
H2B C2 H2C 109.5
N1 C3 C2 112.0(3)
N1 C3 C1 110.5(3)
C2 C3 C1 104.8(3)
N1 C3 H3 109.8
C2 C3 H3 109.8
C1 C3 H3 109.8
N1 C4 N2 113.7(2)
N1 C4 H4A 108.8
N2 C4 H4A 108.8
N1 C4 H4B 108.8
N2 C4 H4B 108.8
H4A C4 H4B 107.7
N1 C5 N3 114.1(2)
N1 C5 H5A 108.7
N3 C5 H5A 108.7
N1 C5 H5B 108.7
N3 C5 H5B 108.7
H5A C5 H5B 107.6
O1 C6 N2 125.6(2)
O1 C6 N4 125.6(2)
N2 C6 N4 108.61(19)
O2 C7 N3 125.8(2)
O2 C7 N5 125.8(2)
N3 C7 N5 108.3(2)
N2 C8 N3 111.5(2)
N2 C8 C9 111.0(2)
N3 C8 C9 110.43(19)
N2 C8 C12 104.18(18)
N3 C8 C12 103.38(18)
C9 C8 C12 116.1(2)
O3 C9 O4 126.1(3)
O3 C9 C8 124.1(3)
O4 C9 C8 109.8(2)
O4 C10 C11 105.4(6)
O4 C10 C11' 118.5(7)
C11 C10 C11' 127.7(8)
O4 C10 H10A 110.7
C11 C10 H10A 110.7
C11' C10 H10A 80.2
O4 C10 H10B 110.7
C11 C10 H10B 110.7
C11' C10 H10B 29.0
H10A C10 H10B 108.8
O4 C10 H10C 108.5
C11 C10 H10C 24.1
C11' C10 H10C 109.4
H10A C10 H10C 127.7
H10B C10 H10C 87.7
O4 C10 H10D 108.2
C11 C10 H10D 88.5
C11' C10 H10D 102.5
H10A C10 H10D 24.7
H10B C10 H10D 129.2
H10C C10 H10D 109.4
C10 C11 H10C 32.4
C10 C11 H11A 109.5
H10C C11 H11A 138.8
C10 C11 H11B 109.5
H10C C11 H11B 83.4
C10 C11 H11C 109.5
H10C C11 H11C 101.9
C10 C11' H11D 109.5
C10 C11' H11E 109.5
H11D C11' H11E 109.5
C10 C11' H11F 109.5
H11D C11' H11F 109.5
H11E C11' H11F 109.5
N5 C12 N4 111.60(18)
N5 C12 C13 114.8(2)
N4 C12 C13 108.15(19)
N5 C12 C8 103.75(18)
N4 C12 C8 103.18(18)
C13 C12 C8 114.8(2)
O5 C13 O6 123.6(4)
O5 C13 O6' 127.4(8)
O6 C13 O6' 27.5(6)
O5 C13 C12 121.0(2)
O6 C13 C12 114.6(4)
O6' C13 C12 108.4(7)
C15 C14 O6 108.1(8)
C15 C14 H14A 110.1
O6 C14 H14A 110.1
C15 C14 H14B 110.1
O6 C14 H14B 110.1
H14A C14 H14B 108.4
C13 O6 C14 119.2(7)
O6' C14' C15' 114.9(17)
O6' C14' H14C 108.6
C15' C14' H14C 108.6
O6' C14' H14D 108.5
C15' C14' H14D 108.5
H14C C14' H14D 107.5
C14' C15' H15D 109.5
C14' C15' H15E 109.5
H15D C15' H15E 109.5
C14' C15' H15F 109.5
H15D C15' H15F 109.5
H15E C15' H15F 109.5
C13 O6' C14' 108.2(14)
N6 C16 N4 113.07(19)
N6 C16 H16A 109.0
N4 C16 H16A 109.0
N6 C16 H16B 109.0
N4 C16 H16B 109.0
H16A C16 H16B 107.8
N6 C17 N5 113.48(19)
N6 C17 H17A 108.9
N5 C17 H17A 108.9
N6 C17 H17B 108.9
N5 C17 H17B 108.9
H17A C17 H17B 107.7
N6 C18 C20 110.6(2)
N6 C18 C19 109.9(3)
C20 C18 C19 109.4(3)
N6 C18 H18 109.0
C20 C18 H18 109.0
C19 C18 H18 109.0
C18 C19 H19A 109.5
C18 C19 H19B 109.5
H19A C19 H19B 109.5
C18 C19 H19C 109.5
H19A C19 H19C 109.5
H19B C19 H19C 109.5
C18 C20 H20A 109.5
C18 C20 H20B 109.5
H20A C20 H20B 109.5
C18 C20 H20C 109.5
H20A C20 H20C 109.5
H20B C20 H20C 109.5
C3 N1 C5 114.4(2)
C3 N1 C4 116.4(2)
C5 N1 C4 110.4(2)
C6 N2 C8 111.3(2)
C6 N2 C4 123.8(2)
C8 N2 C4 115.79(19)
C7 N3 C8 111.23(19)
C7 N3 C5 123.3(2)
C8 N3 C5 114.95(19)
C6 N4 C12 111.03(19)
C6 N4 C16 123.1(2)
C12 N4 C16 115.17(19)
C7 N5 C12 110.67(19)
C7 N5 C17 121.5(2)
C12 N5 C17 115.92(18)
C16 N6 C17 108.96(19)
C16 N6 C18 114.9(2)
C17 N6 C18 116.2(2)
C9 O4 C10 115.9(3)

loop_
_geom_bond_atom_site_label_1
_geom_bond_atom_site_label_2
_geom_bond_distance
_geom_bond_publ_flag
C1 C3 1.565(5) ?
C1 H1A 0.9600 ?
C1 H1B 0.9600 ?
C1 H1C 0.9600 ?
C2 C3 1.544(5) ?
C2 H2A 0.9600 ?
C2 H2B 0.9600 ?
C2 H2C 0.9600 ?
C3 N1 1.427(4) yes
C3 H3 0.9800 ?
C4 N1 1.450(3) yes
C4 N2 1.482(4) yes
C4 H4A 0.9700 ?
C4 H4B 0.9700 ?
C5 N1 1.438(4) ?
C5 N3 1.476(3) ?
C5 H5A 0.9700 ?
C5 H5B 0.9700 ?
C6 O1 1.208(3) ?
C6 N2 1.381(3) yes
C6 N4 1.382(3) ?
C7 O2 1.210(3) ?
C7 N3 1.379(3) ?
C7 N5 1.384(3) ?
C8 N2 1.439(3) yes
C8 N3 1.449(3) ?
C8 C9 1.541(4) ?
C8 C12 1.559(4) ?
C9 O3 1.194(3) ?
C9 O4 1.315(3) ?
C10 O4 1.451(4) ?
C10 C11 1.474(8) ?
C10 C11' 1.509(9) ?
C10 H10A 0.9700 ?
C10 H10B 0.9700 ?
C10 H10C 0.9475 ?
C10 H10D 0.9643 ?
C11 H10C 0.7223 ?
C11 H11A 0.9600 ?
C11 H11B 0.9600 ?
C11 H11C 0.9600 ?
C11' H11D 0.9600 ?
C11' H11E 0.9600 ?
C11' H11F 0.9600 ?
C12 N5 1.454(3) ?
C12 N4 1.457(3) ?
C12 C13 1.532(4) ?
C13 O5 1.195(3) ?
C13 O6 1.321(5) ?
C13 O6' 1.330(8) ?
C14 C15 1.431(7) ?
C14 O6 1.444(10) ?
C14 H14A 0.9700 ?
C14 H14B 0.9700 ?
C15 H15A 0.9600 ?
C15 H15B 0.9600 ?
C15 H15C 0.9600 ?
C14' O6' 1.47(2) ?
C14' C15' 1.488(9) ?
C14' H14C 0.9700 ?
C14' H14D 0.9700 ?
C15' H15D 0.9600 ?
C15' H15E 0.9600 ?
C15' H15F 0.9600 ?
C16 N6 1.450(3) ?
C16 N4 1.474(3) ?
C16 H16A 0.9700 ?
C16 H16B 0.9700 ?
C17 N6 1.452(3) ?
C17 N5 1.479(3) ?
C17 H17A 0.9700 ?
C17 H17B 0.9700 ?
C18 N6 1.484(3) ?
C18 C20 1.509(4) ?
C18 C19 1.516(4) ?
C18 H18 0.9800 ?
C19 H19A 0.9600 ?
C19 H19B 0.9600 ?
C19 H19C 0.9600 ?
C20 H20A 0.9600 ?
C20 H20B 0.9600 ?
C20 H20C 0.9600 ?

loop_
_geom_hbond_atom_site_label_D
_geom_hbond_atom_site_label_H
_geom_hbond_atom_site_label_A
_geom_hbond_site_symmetry_A
_geom_hbond_distance_DH
_geom_hbond_distance_HA
_geom_hbond_distance_DA
_geom_hbond_angle_DHA
C17 H17A O2 . 0.97 2.59 2.923(3) 100.4
C14 H14A O5 . 0.97 2.34 2.700(9) 100.9
C10 H10A O3 . 0.97 2.32 2.677(5) 100.7
C5 H5A O2 2_655 0.97 2.52 3.205(3) 127.5

loop_
_geom_torsion_atom_site_label_1
_geom_torsion_atom_site_label_2
_geom_torsion_atom_site_label_3
_geom_torsion_atom_site_label_4
_geom_torsion
N2 C8 C9 O3 0.7(4)
N3 C8 C9 O3 124.8(3)
C12 C8 C9 O3 -118.0(3)
N2 C8 C9 O4 -177.6(2)
N3 C8 C9 O4 -53.5(3)
C12 C8 C9 O4 63.8(3)
N2 C8 C12 N5 115.78(18)
N3 C8 C12 N5 -0.9(2)
C9 C8 C12 N5 -121.9(2)
N2 C8 C12 N4 -0.7(2)
N3 C8 C12 N4 -117.39(18)
C9 C8 C12 N4 121.6(2)
N2 C8 C12 C13 -118.2(2)
N3 C8 C12 C13 125.2(2)
C9 C8 C12 C13 4.1(3)
N5 C12 C13 O5 167.1(2)
N4 C12 C13 O5 -67.5(3)
C8 C12 C13 O5 47.0(3)
N5 C12 C13 O6 -22.7(4)
N4 C12 C13 O6 102.6(4)
C8 C12 C13 O6 -142.8(4)
N5 C12 C13 O6' 6.1(8)
N4 C12 C13 O6' 131.5(8)
C8 C12 C13 O6' -114.0(8)
O5 C13 O6 C14 -1.2(8)
O6' C13 O6 C14 106(2)
C12 C13 O6 C14 -171.1(4)
C15 C14 O6 C13 -98.7(10)
O5 C13 O6' C14' 17.1(18)
O6 C13 O6' C14' -75(2)
C12 C13 O6' C14' 176.5(13)
C15' C14' O6' C13 125(2)
C2 C3 N1 C5 -177.4(3)
C1 C3 N1 C5 -61.0(4)
C2 C3 N1 C4 51.8(4)
C1 C3 N1 C4 168.3(3)
N3 C5 N1 C3 -82.0(3)
N3 C5 N1 C4 51.6(3)
N2 C4 N1 C3 82.3(3)
N2 C4 N1 C5 -50.4(3)
O1 C6 N2 C8 -170.8(2)
N4 C6 N2 C8 12.9(2)
O1 C6 N2 C4 -25.5(3)
N4 C6 N2 C4 158.28(19)
N3 C8 N2 C6 103.6(2)
C9 C8 N2 C6 -132.9(2)
C12 C8 N2 C6 -7.2(2)
N3 C8 N2 C4 -44.7(3)
C9 C8 N2 C4 78.8(3)
C12 C8 N2 C4 -155.6(2)
N1 C4 N2 C6 -95.1(3)
N1 C4 N2 C8 48.9(3)
O2 C7 N3 C8 167.2(2)
N5 C7 N3 C8 -16.8(3)
O2 C7 N3 C5 24.4(4)
N5 C7 N3 C5 -159.6(2)
N2 C8 N3 C7 -100.8(2)
C9 C8 N3 C7 135.4(2)
C12 C8 N3 C7 10.6(2)
N2 C8 N3 C5 45.4(3)
C9 C8 N3 C5 -78.5(3)
C12 C8 N3 C5 156.7(2)
N1 C5 N3 C7 90.8(3)
N1 C5 N3 C8 -50.8(3)
O1 C6 N4 C12 170.3(2)
N2 C6 N4 C12 -13.4(2)
O1 C6 N4 C16 27.6(3)
N2 C6 N4 C16 -156.10(19)
N5 C12 N4 C6 -102.3(2)
C13 C12 N4 C6 130.5(2)
C8 C12 N4 C6 8.5(2)
N5 C12 N4 C16 43.5(3)
C13 C12 N4 C16 -83.7(2)
C8 C12 N4 C16 154.36(19)
N6 C16 N4 C6 88.8(3)
N6 C16 N4 C12 -52.5(3)
O2 C7 N5 C12 -168.0(2)
N3 C7 N5 C12 16.0(3)
O2 C7 N5 C17 -26.8(3)
N3 C7 N5 C17 157.2(2)
N4 C12 N5 C7 101.4(2)
C13 C12 N5 C7 -135.0(2)
C8 C12 N5 C7 -9.0(2)
N4 C12 N5 C17 -42.0(3)
C13 C12 N5 C17 81.5(3)
C8 C12 N5 C17 -152.5(2)
N6 C17 N5 C7 -90.0(3)
N6 C17 N5 C12 49.2(3)
N4 C16 N6 C17 55.8(3)
N4 C16 N6 C18 -76.6(3)
N5 C17 N6 C16 -54.1(3)
N5 C17 N6 C18 77.6(3)
C20 C18 N6 C16 -55.6(3)
C19 C18 N6 C16 -176.5(2)
C20 C18 N6 C17 175.4(3)
C19 C18 N6 C17 54.5(3)
O3 C9 O4 C10 4.9(5)
C8 C9 O4 C10 -176.9(3)
C11 C10 O4 C9 141.0(6)
C11' C10 O4 C9 -68.5(9)
